data_7125906
loop_
_publ_author_name
'Lu, Fo-Yun'
'Chen, Yu-Jue'
'Chen, Yuan'
'Ding, Xuan'
'Guan, Zhi'
'He, Yan-Hong'

_publ_section_title
;
 Highly enantioselective electrosynthesis of C2-quaternary indolin-3-ones.
;
_journal_issue 4
_journal_name_full 'Chemical communications (Cambridge, England)'
_journal_page_first 623
_journal_page_last 626
_journal_paper_doi 10.1039/c9cc09178e
_journal_volume 56
_journal_year 2020
_chemical_absolute_configuration rm
_chemical_formula_moiety '3(C20 H19 N O2)'
_chemical_formula_sum 'C60 H57 N3 O6'
_chemical_formula_weight 916.08
_space_group_crystal_system orthorhombic
_space_group_IT_number 19
_space_group_name_Hall 'P 2ac 2ab'
_space_group_name_H-M_alt 'P 21 21 21'
_atom_sites_solution_hydrogens geom
_atom_sites_solution_primary direct
_audit_creation_date 2019-03-25
_audit_creation_method
;
Olex2 1.2
(compiled 2016.11.07 svn.r3352 for OlexSys, GUI svn.r5261)
;
_audit_update_record
;
2019-05-14 deposited with the CCDC.	2019-12-05 downloaded from the CCDC.
;
_cell_angle_alpha 90
_cell_angle_beta 90
_cell_angle_gamma 90
_cell_formula_units_Z 4
_cell_length_a 9.94998(9)
_cell_length_b 15.87830(14)
_cell_length_c 31.7019(3)
_cell_measurement_reflns_used 12804
_cell_measurement_temperature 293(2)
_cell_measurement_theta_max 71.7820
_cell_measurement_theta_min 3.9340
_cell_volume 5008.54(8)
_computing_cell_refinement 'CrysAlisPro 1.171.39.46e (Rigaku OD, 2018)'
_computing_data_collection 'CrysAlisPro 1.171.39.46e (Rigaku OD, 2018)'
_computing_data_reduction 'CrysAlisPro 1.171.39.46e (Rigaku OD, 2018)'
_computing_molecular_graphics 'Olex2 (Dolomanov et al., 2009)'
_computing_publication_material 'Olex2 (Dolomanov et al., 2009)'
_computing_structure_refinement 'ShelXL (Sheldrick, 2015)'
_computing_structure_solution 'SIR2004 (Burla et al., 2007)'
_diffrn_ambient_temperature 293(2)
_diffrn_detector_area_resol_mean 8.0243
_diffrn_measured_fraction_theta_full 0.999
_diffrn_measured_fraction_theta_max 0.983
_diffrn_measurement_device_type 'SuperNova, Dual, Cu at home/near, EosS2'
_diffrn_radiation_type CuK\a
_diffrn_radiation_wavelength 1.54184
_diffrn_reflns_av_R_equivalents 0.0209
_diffrn_reflns_av_unetI/netI 0.0219
_diffrn_reflns_Laue_measured_fraction_full 0.999
_diffrn_reflns_Laue_measured_fraction_max 0.983
_diffrn_reflns_limit_h_max 10
_diffrn_reflns_limit_h_min -12
_diffrn_reflns_limit_k_max 19
_diffrn_reflns_limit_k_min -18
_diffrn_reflns_limit_l_max 38
_diffrn_reflns_limit_l_min -33
_diffrn_reflns_number 21015
_diffrn_reflns_point_group_measured_fraction_full 0.945
_diffrn_reflns_point_group_measured_fraction_max 0.919
_diffrn_reflns_theta_full 67.684
_diffrn_reflns_theta_max 71.823
_diffrn_reflns_theta_min 3.941
_exptl_absorpt_coefficient_mu 0.621
_exptl_absorpt_correction_T_max 1.00000
_exptl_absorpt_correction_T_min 0.79155
_exptl_absorpt_correction_type multi-scan
_exptl_absorpt_process_details
;
CrysAlisPro 1.171.39.46e (Rigaku Oxford Diffraction, 2018)
Empirical absorption correction using spherical harmonics,
 implemented in SCALE3 ABSPACK scaling algorithm.
;
_exptl_crystal_colour 'clear light colourless'
_exptl_crystal_colour_lustre clear
_exptl_crystal_colour_modifier light
_exptl_crystal_colour_primary colourless
_exptl_crystal_density_diffrn 1.215
_exptl_crystal_description block
_exptl_crystal_F_000 1944
_exptl_crystal_recrystallization_method 'Re-crystallisation from solvent: ????????'
_exptl_crystal_size_max 0.2
_exptl_crystal_size_mid 0.2
_exptl_crystal_size_min 0.2
_refine_diff_density_max 0.302
_refine_diff_density_min -0.230
_refine_diff_density_rms 0.048
_refine_ls_abs_structure_details
;
 Flack x determined using 3198 quotients [(I+)-(I-)]/[(I+)+(I-)]
 (Parsons, Flack and Wagner, Acta Cryst. B69 (2013) 249-259).
;
_refine_ls_abs_structure_Flack 0.06(7)
_refine_ls_extinction_method none
_refine_ls_goodness_of_fit_ref 1.052
_refine_ls_hydrogen_treatment constr
_refine_ls_matrix_type full
_refine_ls_number_parameters 622
_refine_ls_number_reflns 9026
_refine_ls_number_restraints 0
_refine_ls_restrained_S_all 1.052
_refine_ls_R_factor_all 0.0410
_refine_ls_R_factor_gt 0.0380
_refine_ls_shift/su_max 0.000
_refine_ls_shift/su_mean 0.000
_refine_ls_structure_factor_coef Fsqd
_refine_ls_weighting_details 'w=1/[\s^2^(Fo^2^)+(0.0560P)^2^+0.4344P] where P=(Fo^2^+2Fc^2^)/3'
_refine_ls_weighting_scheme calc
_refine_ls_wR_factor_gt 0.0969
_refine_ls_wR_factor_ref 0.0996
_reflns_Friedel_coverage 0.676
_reflns_Friedel_fraction_full 0.877
_reflns_Friedel_fraction_max 0.838
_reflns_number_gt 8418
_reflns_number_total 9026
_reflns_threshold_expression 'I > 2\s(I)'
_cod_data_source_file c9cc09178e2.cif
_cod_data_source_block ov_gz0325
_cod_original_cell_volume 5008.55(7)
_cod_database_code 7125906
_shelx_space_group_comment
;
The symmetry employed for this shelxl refinement is uniquely defined
by the following loop, which should always be used as a source of
symmetry information in preference to the above space-group names.
They are only intended as comments.
;
_olex2_refinement_description
;
1. Fixed Uiso
 At 1.2 times of:
  All C(H) groups, All C(H,H) groups, All N(H) groups
2.a Ternary CH refined with riding coordinates:
 C15(H15), C35(H35), C56(H56)
2.b Secondary CH2 refined with riding coordinates:
 C17(H17A,H17B), C18(H18A,H18B), C19(H19A,H19B), C20(H20A,H20B), C36(H36A,
 H36B), C37(H37A,H37B), C38(H38A,H38B), C39(H39A,H39B), C57(H57A,H57B),
 C58(H58A,H58B), C59(H59A,H59B), C60(H60A,H60B)
2.c Aromatic/amide H refined with riding coordinates:
 N1(H1), C2(H2), C3(H3), C4(H4), C5(H5), C10(H10), C11(H11), C12(H12),
 C13(H13), C14(H14), N2(H2A), C22(H22), C23(H23), C24(H24), C25(H25), C30(H30),
 C31(H31), C32(H32), C33(H33), C34(H34), N3(H3A), C42(H42), C43(H43), C44(H44),
 C45(H45), C50(H50), C51(H51), C52(H52), C53(H53), C54(H54)
;
_shelx_shelxl_version_number 2017/1
_olex2_submission_special_instructions 'No special instructions were received'

loop_
_space_group_symop_operation_xyz
'x, y, z'
'-x+1/2, -y, z+1/2'
'x+1/2, -y+1/2, -z'
'-x, y+1/2, -z+1/2'

loop_
_atom_site_label
_atom_site_type_symbol
_atom_site_fract_x
_atom_site_fract_y
_atom_site_fract_z
_atom_site_U_iso_or_equiv
_atom_site_adp_type
_atom_site_occupancy
_atom_site_site_symmetry_order
_atom_site_calc_flag
_atom_site_refinement_flags_posn
O1 O -0.0696(2) -0.54508(12) -0.03973(5) 0.0634(5) Uani 1 1 d .
O2 O -0.3703(3) -0.45734(19) -0.03026(7) 0.0918(8) Uani 1 1 d .
N1 N -0.2178(2) -0.39176(12) -0.10525(6) 0.0529(5) Uani 1 1 d .
H1 H -0.265060 -0.371553 -0.125579 0.063 Uiso 1 1 calc R
C1 C -0.1551(3) -0.34433(16) -0.07514(8) 0.0566(6) Uani 1 1 d .
C2 C -0.1570(4) -0.25678(18) -0.07013(10) 0.0777(9) Uani 1 1 d .
H2 H -0.207968 -0.222721 -0.087838 0.093 Uiso 1 1 calc R
C3 C -0.0811(6) -0.2228(2) -0.03822(13) 0.1065(15) Uani 1 1 d .
H3 H -0.081820 -0.164710 -0.034534 0.128 Uiso 1 1 calc R
C4 C -0.0031(5) -0.2716(2) -0.01112(12) 0.1071(15) Uani 1 1 d .
H4 H 0.048615 -0.245919 0.009657 0.128 Uiso 1 1 calc R
C5 C -0.0030(4) -0.3575(2) -0.01521(10) 0.0851(10) Uani 1 1 d .
H5 H 0.047621 -0.391052 0.002854 0.102 Uiso 1 1 calc R
C6 C -0.0811(3) -0.39367(17) -0.04728(8) 0.0596(7) Uani 1 1 d .
C7 C -0.1083(3) -0.48091(15) -0.05719(7) 0.0505(5) Uani 1 1 d .
C8 C -0.1936(3) -0.48150(14) -0.09823(7) 0.0459(5) Uani 1 1 d .
C9 C -0.1006(3) -0.51900(15) -0.13136(7) 0.0474(5) Uani 1 1 d .
C10 C -0.0184(3) -0.46898(18) -0.15614(8) 0.0595(6) Uani 1 1 d .
H10 H -0.024359 -0.410671 -0.154065 0.071 Uiso 1 1 calc R
C11 C 0.0728(3) -0.5047(2) -0.18404(10) 0.0744(8) Uani 1 1 d .
H11 H 0.126908 -0.470069 -0.200522 0.089 Uiso 1 1 calc R
C12 C 0.0839(3) -0.5906(2) -0.18754(10) 0.0718(8) Uani 1 1 d .
H12 H 0.144643 -0.614313 -0.206409 0.086 Uiso 1 1 calc R
C13 C 0.0042(3) -0.64094(19) -0.16280(9) 0.0650(7) Uani 1 1 d .
H13 H 0.011470 -0.699186 -0.164832 0.078 Uiso 1 1 calc R
C14 C -0.0866(3) -0.60609(16) -0.13500(8) 0.0571(6) Uani 1 1 d .
H14 H -0.139301 -0.641239 -0.118366 0.069 Uiso 1 1 calc R
C15 C -0.3271(3) -0.53087(16) -0.09422(7) 0.0516(6) Uani 1 1 d .
H15 H -0.302585 -0.588710 -0.086651 0.062 Uiso 1 1 calc R
C16 C -0.4156(3) -0.4986(2) -0.05896(8) 0.0655(7) Uani 1 1 d .
C17 C -0.5609(4) -0.5259(3) -0.05975(12) 0.0960(12) Uani 1 1 d .
H17A H -0.566957 -0.583349 -0.049550 0.115 Uiso 1 1 calc R
H17B H -0.611916 -0.490451 -0.040660 0.115 Uiso 1 1 calc R
C18 C -0.6229(4) -0.5212(3) -0.10288(12) 0.0901(11) Uani 1 1 d .
H18A H -0.626571 -0.462979 -0.112048 0.108 Uiso 1 1 calc R
H18B H -0.714021 -0.542777 -0.101829 0.108 Uiso 1 1 calc R
C19 C -0.5416(3) -0.5720(2) -0.13383(11) 0.0773(9) Uani 1 1 d .
H19A H -0.584291 -0.570528 -0.161320 0.093 Uiso 1 1 calc R
H19B H -0.537377 -0.630198 -0.124619 0.093 Uiso 1 1 calc R
C20 C -0.4006(3) -0.53619(18) -0.13697(8) 0.0602(6) Uani 1 1 d .
H20A H -0.405523 -0.480207 -0.149124 0.072 Uiso 1 1 calc R
H20B H -0.348290 -0.571083 -0.155981 0.072 Uiso 1 1 calc R
O3 O -0.32804(18) -0.76878(10) -0.09051(6) 0.0564(4) Uani 1 1 d .
O4 O -0.53841(19) -0.85102(13) -0.15045(5) 0.0589(5) Uani 1 1 d .
N2 N -0.51506(17) -0.87908(10) -0.04054(5) 0.0345(3) Uani 1 1 d .
H2A H -0.474124 -0.891692 -0.017502 0.041 Uiso 1 1 calc R
C21 C -0.6186(2) -0.82226(12) -0.04432(6) 0.0371(4) Uani 1 1 d .
C22 C -0.6940(2) -0.78652(15) -0.01198(8) 0.0495(5) Uani 1 1 d .
H22 H -0.678562 -0.800492 0.016088 0.059 Uiso 1 1 calc R
C23 C -0.7931(3) -0.72927(17) -0.02316(9) 0.0606(7) Uani 1 1 d .
H23 H -0.845102 -0.705042 -0.002013 0.073 Uiso 1 1 calc R
C24 C -0.8175(3) -0.70691(16) -0.06471(10) 0.0596(6) Uani 1 1 d .
H24 H -0.884095 -0.667767 -0.070961 0.072 Uiso 1 1 calc R
C25 C -0.7434(2) -0.74244(15) -0.09677(8) 0.0515(5) Uani 1 1 d .
H25 H -0.758569 -0.727501 -0.124733 0.062 Uiso 1 1 calc R
C26 C -0.6451(2) -0.80132(13) -0.08631(7) 0.0397(4) Uani 1 1 d .
C27 C -0.5556(2) -0.85174(14) -0.11235(6) 0.0395(4) Uani 1 1 d .
C28 C -0.4859(2) -0.91460(12) -0.08215(6) 0.0356(4) Uani 1 1 d .
C29 C -0.5589(2) -0.99912(14) -0.08832(6) 0.0426(5) Uani 1 1 d .
C30 C -0.6679(3) -1.02042(16) -0.06335(8) 0.0560(6) Uani 1 1 d .
H30 H -0.695766 -0.983234 -0.042435 0.067 Uiso 1 1 calc R
C31 C -0.7366(4) -1.0955(2) -0.06863(11) 0.0794(9) Uani 1 1 d .
H31 H -0.808767 -1.108847 -0.051247 0.095 Uiso 1 1 calc R
C32 C -0.6972(5) -1.1497(2) -0.09956(15) 0.1040(14) Uani 1 1 d .
H32 H -0.742913 -1.200124 -0.103547 0.125 Uiso 1 1 calc R
C33 C -0.5907(5) -1.1297(3) -0.12464(16) 0.1205(19) Uani 1 1 d .
H33 H -0.563080 -1.167484 -0.145298 0.145 Uiso 1 1 calc R
C34 C -0.5230(4) -1.0543(2) -0.11998(11) 0.0813(10) Uani 1 1 d .
H34 H -0.453118 -1.040717 -0.138225 0.098 Uiso 1 1 calc R
C35 C -0.3336(2) -0.92029(13) -0.09028(6) 0.0392(4) Uani 1 1 d .
H35 H -0.322357 -0.945639 -0.118243 0.047 Uiso 1 1 calc R
C36 C -0.2609(2) -0.97811(15) -0.05878(8) 0.0506(5) Uani 1 1 d .
H36A H -0.277133 -0.957975 -0.030347 0.061 Uiso 1 1 calc R
H36B H -0.297636 -1.034528 -0.060932 0.061 Uiso 1 1 calc R
C37 C -0.1095(3) -0.98147(16) -0.06666(10) 0.0589(6) Uani 1 1 d .
H37A H -0.067626 -1.016961 -0.045508 0.071 Uiso 1 1 calc R
H37B H -0.092723 -1.006453 -0.094087 0.071 Uiso 1 1 calc R
C38 C -0.0475(3) -0.89533(18) -0.06515(11) 0.0679(7) Uani 1 1 d .
H38A H 0.047600 -0.899409 -0.071609 0.082 Uiso 1 1 calc R
H38B H -0.056467 -0.872422 -0.036923 0.082 Uiso 1 1 calc R
C39 C -0.1152(3) -0.83640(18) -0.09666(10) 0.0654(7) Uani 1 1 d .
H39A H -0.080045 -0.779926 -0.092841 0.078 Uiso 1 1 calc R
H39B H -0.092927 -0.854397 -0.125052 0.078 Uiso 1 1 calc R
C40 C -0.2664(2) -0.83439(14) -0.09187(7) 0.0438(5) Uani 1 1 d .
O5 O -0.55787(17) -0.82890(11) -0.34147(5) 0.0490(4) Uani 1 1 d .
O6 O -0.53048(18) -0.95580(12) -0.26401(6) 0.0618(5) Uani 1 1 d .
N3 N -0.52586(18) -0.77346(13) -0.23404(6) 0.0463(4) Uani 1 1 d .
H3A H -0.550002 -0.763867 -0.208443 0.056 Uiso 1 1 calc R
C41 C -0.3959(2) -0.77562(15) -0.24775(7) 0.0470(5) Uani 1 1 d .
C42 C -0.2797(3) -0.7595(2) -0.22453(11) 0.0718(8) Uani 1 1 d .
H42 H -0.283398 -0.747968 -0.195793 0.086 Uiso 1 1 calc R
C43 C -0.1592(3) -0.7613(3) -0.24590(15) 0.0960(13) Uani 1 1 d .
H43 H -0.080634 -0.749763 -0.231117 0.115 Uiso 1 1 calc R
C44 C -0.1504(3) -0.7798(2) -0.28855(15) 0.0893(12) Uani 1 1 d .
H44 H -0.066846 -0.780842 -0.301708 0.107 Uiso 1 1 calc R
C45 C -0.2639(3) -0.79637(18) -0.31134(11) 0.0625(7) Uani 1 1 d .
H45 H -0.258843 -0.809292 -0.339909 0.075 Uiso 1 1 calc R
C46 C -0.3869(2) -0.79348(14) -0.29081(7) 0.0449(5) Uani 1 1 d .
C47 C -0.5217(2) -0.80971(13) -0.30604(6) 0.0380(4) Uani 1 1 d .
C48 C -0.61816(19) -0.78969(13) -0.26886(6) 0.0370(4) Uani 1 1 d .
C50 C -0.7934(2) -0.71072(16) -0.31233(8) 0.0481(5) Uani 1 1 d .
H50 H -0.821231 -0.762249 -0.323187 0.058 Uiso 1 1 calc R
C51 C -0.8542(3) -0.63715(17) -0.32591(9) 0.0578(6) Uani 1 1 d .
H51 H -0.923357 -0.639738 -0.345607 0.069 Uiso 1 1 calc R
C52 C -0.8137(3) -0.56078(17) -0.31066(9) 0.0563(6) Uani 1 1 d .
H52 H -0.855980 -0.511686 -0.319584 0.068 Uiso 1 1 calc R
C53 C -0.7101(3) -0.55691(16) -0.28208(9) 0.0568(6) Uani 1 1 d .
H53 H -0.680689 -0.504889 -0.272272 0.068 Uiso 1 1 calc R
C54 C -0.6494(2) -0.62979(15) -0.26781(7) 0.0476(5) Uani 1 1 d .
H54 H -0.580184 -0.626394 -0.248171 0.057 Uiso 1 1 calc R
C55 C -0.6906(2) -0.70807(14) -0.28248(6) 0.0383(4) Uani 1 1 d .
C56 C -0.7162(2) -0.86176(14) -0.25900(7) 0.0419(5) Uani 1 1 d .
H56 H -0.775768 -0.866930 -0.283494 0.050 Uiso 1 1 calc R
C57 C -0.8066(2) -0.84180(18) -0.22101(8) 0.0554(6) Uani 1 1 d .
H57A H -0.750740 -0.828773 -0.196781 0.067 Uiso 1 1 calc R
H57B H -0.860614 -0.792530 -0.227283 0.067 Uiso 1 1 calc R
C58 C -0.8987(3) -0.9153(2) -0.21020(11) 0.0724(8) Uani 1 1 d .
H58A H -0.953200 -0.900856 -0.185881 0.087 Uiso 1 1 calc R
H58B H -0.958545 -0.926260 -0.233726 0.087 Uiso 1 1 calc R
C59 C -0.8174(4) -0.9933(2) -0.20070(13) 0.0907(11) Uani 1 1 d .
H59A H -0.877354 -1.039353 -0.193549 0.109 Uiso 1 1 calc R
H59B H -0.759318 -0.982912 -0.176698 0.109 Uiso 1 1 calc R
C60 C -0.7322(4) -1.01764(19) -0.23909(14) 0.0848(10) Uani 1 1 d .
H60A H -0.675283 -1.065013 -0.231744 0.102 Uiso 1 1 calc R
H60B H -0.791126 -1.035308 -0.261802 0.102 Uiso 1 1 calc R
C61 C -0.6455(2) -0.94598(16) -0.25424(8) 0.0502(5) Uani 1 1 d .

loop_
_atom_site_aniso_label
_atom_site_aniso_U_11
_atom_site_aniso_U_22
_atom_site_aniso_U_33
_atom_site_aniso_U_23
_atom_site_aniso_U_13
_atom_site_aniso_U_12
O1 0.0902(14) 0.0553(10) 0.0448(8) 0.0144(8) -0.0156(9) 0.0038(10)
O2 0.0868(16) 0.125(2) 0.0641(12) -0.0245(13) 0.0090(12) -0.0190(15)
N1 0.0680(13) 0.0411(10) 0.0497(10) 0.0087(8) -0.0178(10) 0.0001(10)
C1 0.0716(16) 0.0466(12) 0.0516(12) 0.0069(10) -0.0077(12) -0.0069(12)
C2 0.117(3) 0.0456(14) 0.0706(17) 0.0066(12) -0.0139(18) -0.0062(16)
C3 0.175(5) 0.0487(17) 0.096(2) -0.0012(17) -0.027(3) -0.027(2)
C4 0.161(4) 0.075(2) 0.085(2) 0.0007(18) -0.047(3) -0.043(3)
C5 0.112(3) 0.074(2) 0.0696(18) 0.0093(15) -0.0397(19) -0.026(2)
C6 0.0749(18) 0.0532(14) 0.0505(13) 0.0077(11) -0.0172(13) -0.0127(13)
C7 0.0618(14) 0.0498(12) 0.0399(10) 0.0105(9) -0.0087(10) -0.0041(12)
C8 0.0565(13) 0.0412(11) 0.0400(10) 0.0084(9) -0.0087(10) -0.0038(10)
C9 0.0541(13) 0.0496(12) 0.0384(10) 0.0079(9) -0.0102(10) -0.0048(11)
C10 0.0663(16) 0.0538(14) 0.0585(14) 0.0130(11) -0.0019(13) -0.0088(13)
C11 0.0702(19) 0.085(2) 0.0683(17) 0.0145(16) 0.0149(15) -0.0108(16)
C12 0.0685(18) 0.084(2) 0.0626(16) -0.0018(15) 0.0061(14) 0.0085(16)
C13 0.0741(18) 0.0610(16) 0.0599(14) -0.0012(12) -0.0020(14) 0.0067(15)
C14 0.0682(16) 0.0500(13) 0.0531(13) 0.0086(11) -0.0018(12) -0.0022(12)
C15 0.0595(14) 0.0470(12) 0.0484(12) 0.0091(10) -0.0048(11) -0.0083(11)
C16 0.0695(17) 0.0778(18) 0.0492(13) 0.0061(13) 0.0007(13) -0.0104(15)
C17 0.072(2) 0.137(3) 0.080(2) -0.001(2) 0.0137(17) -0.022(2)
C18 0.0614(18) 0.113(3) 0.096(2) 0.007(2) -0.0024(18) -0.014(2)
C19 0.0690(19) 0.086(2) 0.0770(19) 0.0042(17) -0.0152(16) -0.0252(17)
C20 0.0658(16) 0.0621(15) 0.0527(13) 0.0040(11) -0.0112(12) -0.0141(14)
O3 0.0515(9) 0.0417(8) 0.0761(11) 0.0109(8) 0.0043(9) 0.0009(8)
O4 0.0622(10) 0.0835(12) 0.0310(7) 0.0079(8) 0.0007(7) 0.0068(10)
N2 0.0399(9) 0.0371(8) 0.0264(7) -0.0017(6) -0.0004(6) -0.0005(7)
C21 0.0364(10) 0.0353(9) 0.0397(9) -0.0042(8) 0.0020(8) -0.0054(8)
C22 0.0533(13) 0.0489(12) 0.0464(11) -0.0124(10) 0.0064(10) -0.0004(11)
C23 0.0512(14) 0.0562(14) 0.0746(17) -0.0211(13) 0.0082(13) 0.0059(12)
C24 0.0419(12) 0.0468(12) 0.0902(19) -0.0062(13) -0.0047(13) 0.0063(11)
C25 0.0425(12) 0.0482(12) 0.0636(14) 0.0055(11) -0.0075(11) -0.0009(10)
C26 0.0351(10) 0.0415(11) 0.0425(10) 0.0008(8) -0.0020(8) -0.0023(8)
C27 0.0375(10) 0.0490(11) 0.0319(9) 0.0019(8) -0.0010(8) -0.0041(9)
C28 0.0399(10) 0.0380(10) 0.0289(8) -0.0014(7) 0.0018(8) -0.0001(8)
C29 0.0458(11) 0.0423(11) 0.0398(10) -0.0067(9) 0.0000(9) -0.0037(9)
C30 0.0593(14) 0.0527(13) 0.0560(13) -0.0122(11) 0.0103(11) -0.0153(12)
C31 0.082(2) 0.0708(18) 0.085(2) -0.0181(16) 0.0176(18) -0.0328(17)
C32 0.108(3) 0.068(2) 0.136(3) -0.044(2) 0.028(3) -0.042(2)
C33 0.110(3) 0.092(3) 0.160(4) -0.087(3) 0.045(3) -0.034(3)
C34 0.075(2) 0.079(2) 0.090(2) -0.0477(18) 0.0296(17) -0.0243(17)
C35 0.0395(10) 0.0415(10) 0.0365(9) -0.0021(8) 0.0044(8) 0.0003(9)
C36 0.0465(12) 0.0431(11) 0.0623(13) 0.0088(10) 0.0001(11) 0.0027(10)
C37 0.0457(13) 0.0530(14) 0.0780(17) 0.0038(13) -0.0002(12) 0.0111(11)
C38 0.0408(13) 0.0647(16) 0.098(2) 0.0071(16) -0.0077(14) 0.0012(12)
C39 0.0434(13) 0.0579(15) 0.095(2) 0.0171(14) 0.0078(14) -0.0039(12)
C40 0.0436(11) 0.0457(12) 0.0421(10) 0.0087(9) 0.0035(9) -0.0016(9)
O5 0.0521(9) 0.0554(9) 0.0394(7) -0.0005(7) -0.0025(7) 0.0000(7)
O6 0.0501(10) 0.0589(11) 0.0764(12) 0.0156(9) 0.0074(9) 0.0080(8)
N3 0.0395(9) 0.0640(12) 0.0353(8) 0.0028(8) -0.0066(7) -0.0042(9)
C41 0.0384(11) 0.0484(12) 0.0543(12) 0.0064(10) -0.0121(10) 0.0003(10)
C42 0.0508(15) 0.0775(19) 0.087(2) -0.0099(16) -0.0312(15) 0.0044(14)
C43 0.0364(14) 0.098(3) 0.154(4) -0.030(3) -0.0317(19) 0.0069(15)
C44 0.0315(13) 0.088(2) 0.149(4) -0.009(2) 0.0091(17) 0.0017(14)
C45 0.0390(12) 0.0616(15) 0.0871(19) 0.0073(14) 0.0125(12) 0.0036(11)
C46 0.0347(10) 0.0459(11) 0.0540(12) 0.0091(10) -0.0017(9) 0.0005(9)
C47 0.0372(10) 0.0375(10) 0.0394(10) 0.0077(8) -0.0013(8) 0.0011(8)
C48 0.0312(9) 0.0447(10) 0.0351(9) 0.0032(8) -0.0041(8) -0.0033(8)
C50 0.0398(11) 0.0497(12) 0.0549(12) 0.0001(10) -0.0069(10) 0.0017(10)
C51 0.0464(13) 0.0604(15) 0.0665(15) 0.0088(12) -0.0098(11) 0.0092(12)
C52 0.0497(13) 0.0515(13) 0.0677(15) 0.0121(12) 0.0114(12) 0.0134(11)
C53 0.0583(15) 0.0455(12) 0.0665(15) -0.0013(11) 0.0110(12) -0.0036(11)
C54 0.0418(11) 0.0501(12) 0.0509(12) -0.0030(10) -0.0006(10) -0.0037(10)
C55 0.0307(9) 0.0453(10) 0.0388(9) 0.0014(8) 0.0027(8) -0.0015(9)
C56 0.0333(10) 0.0477(11) 0.0446(10) 0.0058(9) -0.0020(8) -0.0032(9)
C57 0.0404(12) 0.0673(15) 0.0586(13) 0.0057(12) 0.0089(10) -0.0067(12)
C58 0.0504(15) 0.082(2) 0.084(2) 0.0140(16) 0.0211(14) -0.0127(15)
C59 0.070(2) 0.086(2) 0.116(3) 0.045(2) 0.023(2) -0.0086(18)
C60 0.0710(19) 0.0526(16) 0.131(3) 0.0261(18) 0.019(2) -0.0039(15)
C61 0.0468(13) 0.0491(12) 0.0547(13) 0.0086(10) 0.0021(10) -0.0029(10)

loop_
_atom_type_symbol
_atom_type_description
_atom_type_scat_dispersion_real
_atom_type_scat_dispersion_imag
_atom_type_scat_source
C C 0.0181 0.0091 'International Tables Vol C Tables 4.2.6.8 and 6.1.1.4'
H H 0.0000 0.0000 'International Tables Vol C Tables 4.2.6.8 and 6.1.1.4'
N N 0.0311 0.0180 'International Tables Vol C Tables 4.2.6.8 and 6.1.1.4'
O O 0.0492 0.0322 'International Tables Vol C Tables 4.2.6.8 and 6.1.1.4'

loop_
_geom_angle_atom_site_label_1
_geom_angle_atom_site_label_2
_geom_angle_atom_site_label_3
_geom_angle
C1 N1 C8 110.84(19)
N1 C1 C2 128.4(3)
N1 C1 C6 112.0(2)
C6 C1 C2 119.6(3)
C3 C2 C1 117.8(3)
C2 C3 C4 122.9(3)
C5 C4 C3 119.7(3)
C4 C5 C6 118.4(3)
C1 C6 C5 121.5(3)
C1 C6 C7 107.6(2)
C5 C6 C7 130.8(3)
O1 C7 C6 129.9(2)
O1 C7 C8 123.1(2)
C6 C7 C8 106.87(19)
N1 C8 C7 102.20(17)
N1 C8 C9 112.10(19)
N1 C8 C15 111.4(2)
C9 C8 C7 104.4(2)
C9 C8 C15 112.37(19)
C15 C8 C7 113.79(18)
C10 C9 C8 121.8(2)
C10 C9 C14 117.5(3)
C14 C9 C8 120.4(2)
C9 C10 C11 120.9(3)
C12 C11 C10 120.7(3)
C13 C12 C11 119.1(3)
C12 C13 C14 120.7(3)
C13 C14 C9 121.1(3)
C16 C15 C8 112.9(2)
C16 C15 C20 113.1(2)
C20 C15 C8 111.25(19)
O2 C16 C15 121.6(3)
O2 C16 C17 121.7(3)
C17 C16 C15 116.6(3)
C18 C17 C16 113.2(3)
C17 C18 C19 110.2(3)
C18 C19 C20 109.8(3)
C19 C20 C15 113.7(2)
C21 N2 C28 108.85(15)
N2 C21 C22 127.4(2)
N2 C21 C26 112.35(17)
C22 C21 C26 120.2(2)
C23 C22 C21 117.5(2)
C24 C23 C22 122.3(2)
C25 C24 C23 120.2(2)
C24 C25 C26 118.4(2)
C21 C26 C27 107.13(18)
C25 C26 C21 121.2(2)
C25 C26 C27 131.6(2)
O4 C27 C26 130.0(2)
O4 C27 C28 123.8(2)
C26 C27 C28 106.16(16)
N2 C28 C27 102.72(16)
N2 C28 C29 110.92(16)
N2 C28 C35 111.64(17)
C29 C28 C27 105.79(17)
C29 C28 C35 113.09(17)
C35 C28 C27 112.05(16)
C30 C29 C28 120.67(19)
C34 C29 C28 121.6(2)
C34 C29 C30 117.6(2)
C31 C30 C29 121.8(2)
C32 C31 C30 119.3(3)
C31 C32 C33 119.8(3)
C32 C33 C34 121.2(3)
C29 C34 C33 120.1(3)
C36 C35 C28 112.93(17)
C40 C35 C28 112.71(18)
C40 C35 C36 110.49(18)
C37 C36 C35 112.3(2)
C38 C37 C36 111.6(2)
C37 C38 C39 110.9(2)
C40 C39 C38 112.7(2)
O3 C40 C35 123.3(2)
O3 C40 C39 121.7(2)
C39 C40 C35 115.0(2)
C41 N3 C48 110.57(17)
N3 C41 C42 127.8(2)
N3 C41 C46 112.13(19)
C42 C41 C46 120.0(2)
C43 C42 C41 117.3(3)
C42 C43 C44 122.7(3)
C45 C44 C43 120.2(3)
C44 C45 C46 118.4(3)
C41 C46 C47 107.61(19)
C45 C46 C41 121.5(2)
C45 C46 C47 130.9(2)
O5 C47 C46 128.7(2)
O5 C47 C48 124.65(19)
C46 C47 C48 106.42(17)
N3 C48 C47 102.79(16)
N3 C48 C55 110.91(18)
N3 C48 C56 112.19(17)
C55 C48 C47 104.34(15)
C56 C48 C47 113.24(17)
C56 C48 C55 112.69(16)
C51 C50 C55 120.4(2)
C52 C51 C50 120.6(2)
C51 C52 C53 119.6(2)
C52 C53 C54 120.4(2)
C53 C54 C55 120.7(2)
C50 C55 C48 120.45(19)
C54 C55 C48 121.32(18)
C54 C55 C50 118.1(2)
C57 C56 C48 112.17(19)
C61 C56 C48 112.44(17)
C61 C56 C57 112.02(19)
C58 C57 C56 111.7(2)
C59 C58 C57 110.6(2)
C58 C59 C60 110.2(3)
C61 C60 C59 112.3(3)
O6 C61 C56 122.2(2)
O6 C61 C60 122.1(2)
C60 C61 C56 115.6(2)

loop_
_geom_bond_atom_site_label_1
_geom_bond_atom_site_label_2
_geom_bond_distance
O1 C7 1.222(3)
O2 C16 1.208(4)
N1 C1 1.367(3)
N1 C8 1.462(3)
C1 C2 1.399(4)
C1 C6 1.391(4)
C2 C3 1.373(5)
C3 C4 1.392(6)
C4 C5 1.371(5)
C5 C6 1.402(4)
C6 C7 1.446(3)
C7 C8 1.554(3)
C8 C9 1.521(4)
C8 C15 1.547(3)
C9 C10 1.385(4)
C9 C14 1.395(3)
C10 C11 1.388(4)
C11 C12 1.373(5)
C12 C13 1.373(5)
C13 C14 1.378(4)
C15 C16 1.512(4)
C15 C20 1.543(3)
C16 C17 1.510(5)
C17 C18 1.502(5)
C18 C19 1.506(5)
C19 C20 1.517(4)
O3 C40 1.210(3)
O4 C27 1.220(2)
N2 C21 1.375(3)
N2 C28 1.464(2)
C21 C22 1.391(3)
C21 C26 1.397(3)
C22 C23 1.387(4)
C23 C24 1.386(4)
C24 C25 1.377(4)
C25 C26 1.393(3)
C26 C27 1.454(3)
C27 C28 1.547(3)
C28 C29 1.539(3)
C28 C35 1.539(3)
C29 C30 1.385(3)
C29 C34 1.379(3)
C30 C31 1.385(4)
C31 C32 1.361(5)
C32 C33 1.362(6)
C33 C34 1.381(5)
C35 C36 1.538(3)
C35 C40 1.520(3)
C36 C37 1.528(3)
C37 C38 1.501(4)
C38 C39 1.525(4)
C39 C40 1.513(3)
O5 C47 1.218(3)
O6 C61 1.196(3)
N3 C41 1.365(3)
N3 C48 1.459(3)
C41 C42 1.394(3)
C41 C46 1.397(3)
C42 C43 1.377(5)
C43 C44 1.386(6)
C44 C45 1.367(5)
C45 C46 1.387(3)
C46 C47 1.449(3)
C47 C48 1.553(3)
C48 C55 1.544(3)
C48 C56 1.536(3)
C50 C51 1.384(3)
C50 C55 1.394(3)
C51 C52 1.366(4)
C52 C53 1.373(4)
C53 C54 1.382(4)
C54 C55 1.389(3)
C56 C57 1.536(3)
C56 C61 1.519(3)
C57 C58 1.523(4)
C58 C59 1.510(5)
C59 C60 1.533(5)
C60 C61 1.507(4)
